data_4063227
loop_
_publ_author_name
'Annemiek van Rooy'
'Paul C. J. Kamer'
'Piet W. N. M. van Leeuwen'
'Kees Goubitz'
'Jan Fraanje'
'Nora Veldman'
'Anthony L. Spek'

_publ_section_title
;
 Bulky Diphosphite-Modified Rhodium Catalysts: Hydroformylation and
 Characterization
;
_journal_issue 2
_journal_name_full Organometallics
_journal_page_first 835
_journal_page_last 847
_journal_paper_doi 10.1021/om950549k
_journal_volume 15
_journal_year 1996
_chemical_formula_sum 'C560 H712 Cl16 O64 P16 Rh8'
_chemical_formula_weight 10353.30
_chemical_name_systematic
; 
 ? 
;
_space_group_IT_number 15
_symmetry_space_group_name_Hall '-C 2yc'
_symmetry_space_group_name_H-M 'C 1 2/c 1'
_atom_sites_solution_hydrogens geom
_atom_sites_solution_primary direct
_atom_sites_solution_secondary difmap
_audit_creation_method SHELXL
_cell_angle_alpha 90.00
_cell_angle_beta 92.420(15)
_cell_angle_gamma 90.00
_cell_formula_units_Z 1
_cell_length_a 40.632(6)
_cell_length_b 13.943(3)
_cell_length_c 23.645(5)
_cell_measurement_temperature 150(2)
_cell_volume 13383.7(45)
_computing_structure_refinement 'SHELXL-93 (Sheldrick, 1993)'
_computing_structure_solution 'SHELXS-86 (Sheldrick, 1990)'
_diffrn_ambient_temperature 150(2)
_diffrn_radiation_monochromator graphite
_diffrn_radiation_source 'fine-focus sealed tube'
_diffrn_radiation_type MoK\a
_diffrn_radiation_wavelength 0.71073
_diffrn_reflns_av_R_equivalents 0.0631
_diffrn_reflns_av_sigmaI/netI 0.1929
_diffrn_reflns_limit_h_max 45
_diffrn_reflns_limit_h_min -45
_diffrn_reflns_limit_k_max 15
_diffrn_reflns_limit_k_min 0
_diffrn_reflns_limit_l_max 26
_diffrn_reflns_limit_l_min 0
_diffrn_reflns_number 10159
_diffrn_reflns_theta_max 23.48
_diffrn_reflns_theta_min 1.54
_exptl_absorpt_coefficient_mu 0.436
_exptl_crystal_density_diffrn 1.285
_exptl_crystal_F_000 5456
_refine_diff_density_max 0.524
_refine_diff_density_min -0.625
_refine_diff_density_rms 0.102
_refine_ls_extinction_method none
_refine_ls_goodness_of_fit_all 0.935
_refine_ls_goodness_of_fit_obs 1.169
_refine_ls_matrix_type full
_refine_ls_number_parameters 773
_refine_ls_number_reflns 9873
_refine_ls_number_restraints 237
_refine_ls_restrained_S_all 0.933
_refine_ls_restrained_S_obs 1.154
_refine_ls_R_factor_all 0.1877
_refine_ls_R_factor_obs 0.0815
_refine_ls_shift/esd_max -0.742
_refine_ls_shift/esd_mean 0.008
_refine_ls_structure_factor_coef Fsqd
_refine_ls_weighting_details 'w=1/[\s^2^(Fo^2^)+(0.0509P)^2^+0.0000P] where P=(Fo^2^+2Fc^2^)/3'
_refine_ls_weighting_scheme calc
_refine_ls_wR_factor_all 0.1643
_refine_ls_wR_factor_obs 0.1374
_reflns_number_observed 4807
_reflns_number_total 9873
_reflns_observed_criterion >2sigma(I)
_cod_depositor_comments
;
The following automatic conversions were performed:

'_refine_ls_weighting_scheme' value 'calc
w=1/[\s^2^(Fo^2^)+(0.0509P)^2^+0.0000P] where P=(Fo^2^+2Fc^2^)/3' was
changed to 'calc'. New tag '_refine_ls_weighting_details' was
created. The value of the new tag was set to
'w=1/[\s^2^(Fo^2^)+(0.0509P)^2^+0.0000P] where P=(Fo^2^+2Fc^2^)/3'.

Automatic conversion script
Id: cif_fix_values 3143 2015-03-26 13:38:13Z robertas 
;
_cod_database_code 4063227

loop_
_symmetry_equiv_pos_as_xyz
'x, y, z'
'-x, y, -z+1/2'
'x+1/2, y+1/2, z'
'-x+1/2, y+1/2, -z+1/2'
'-x, -y, -z'
'x, -y, z-3/6'
'-x+1/2, -y+1/2, -z'
'x+1/2, -y+1/2, z-3/6'

loop_
_atom_site_aniso_label
_atom_site_aniso_U_11
_atom_site_aniso_U_22
_atom_site_aniso_U_33
_atom_site_aniso_U_23
_atom_site_aniso_U_13
_atom_site_aniso_U_12
Rh1 0.0258(4) 0.0266(4) 0.0410(5) 0.0068(4) 0.0008(3) 0.0001(4)
Cl1 0.074(2) 0.053(2) 0.035(2) 0.0249(15) 0.0088(14) -0.001(2)
Cl2 0.0286(13) 0.058(2) 0.080(2) 0.008(2) -0.0010(13) 0.0049(14)
P1 0.0263(13) 0.0236(12) 0.0130(13) 0.0041(10) -0.0040(10) -0.0005(10)
P2 0.0226(12) 0.0308(13) 0.0183(13) 0.0006(11) -0.0005(10) -0.0007(11)
O1 0.040(3) 0.025(3) 0.009(3) 0.003(3) -0.005(3) 0.007(3)
O2 0.029(3) 0.020(3) 0.014(3) 0.005(3) -0.004(3) -0.002(3)
O3 0.029(3) 0.016(3) 0.007(3) 0.002(2) -0.004(3) 0.002(2)
O4 0.028(3) 0.026(3) 0.011(3) -0.003(3) 0.001(3) -0.004(3)
O5 0.022(3) 0.035(3) 0.021(3) -0.002(3) 0.000(3) -0.005(3)
O6 0.034(3) 0.033(3) 0.010(3) 0.004(3) 0.002(3) -0.001(3)
O7 0.069(5) 0.060(5) 0.032(4) -0.015(4) -0.009(4) -0.015(4)
O8 0.045(4) 0.154(9) 0.125(8) 0.087(7) 0.049(5) 0.059(5)
C1 0.028(5) 0.021(4) 0.018(5) -0.013(4) 0.002(4) 0.000(4)
C2 0.031(5) 0.041(5) 0.012(4) 0.003(4) -0.001(4) -0.001(4)
C3 0.032(5) 0.039(5) 0.021(5) 0.002(5) 0.020(4) -0.005(5)
C4 0.022(4) 0.036(5) 0.032(6) -0.016(5) 0.007(4) 0.000(5)
C5 0.031(4) 0.019(5) 0.031(5) -0.005(4) -0.004(4) 0.000(4)
C6 0.033(4) 0.023(4) 0.004(4) -0.004(4) -0.007(4) -0.004(4)
C7 0.027(4) 0.028(4) 0.023(5) 0.002(4) -0.002(4) 0.000(4)
C8 0.023(4) 0.028(4) 0.007(5) -0.002(4) -0.001(4) 0.010(4)
C9 0.035(5) 0.027(4) 0.013(5) 0.004(4) -0.001(4) -0.008(4)
C10 0.019(4) 0.032(4) 0.016(5) -0.005(4) 0.006(4) 0.010(4)
C11 0.024(4) 0.028(4) 0.014(4) 0.008(4) -0.008(4) 0.006(4)
C12 0.031(5) 0.016(4) 0.015(5) 0.002(4) -0.013(4) 0.006(4)
C13 0.060(6) 0.034(5) 0.024(5) 0.008(5) 0.014(5) 0.011(5)
C14 0.079(6) 0.044(6) 0.017(6) 0.015(5) 0.010(5) 0.008(6)
C15 0.068(6) 0.055(7) 0.042(7) 0.018(6) 0.008(6) -0.016(6)
C16 0.094(8) 0.058(7) 0.004(5) 0.000(5) 0.012(5) 0.013(6)
C17 0.023(5) 0.044(5) 0.024(6) -0.006(5) 0.002(4) -0.002(4)
C21 0.026(4) 0.019(5) 0.030(5) -0.009(4) -0.003(4) 0.002(4)
C22 0.055(6) 0.031(5) 0.035(6) -0.020(5) 0.015(5) -0.016(5)
C23 0.041(6) 0.024(5) 0.042(6) -0.001(5) 0.000(5) -0.007(4)
C24 0.040(5) 0.037(6) 0.028(6) -0.002(4) 0.001(5) -0.010(4)
C25 0.040(5) 0.034(5) 0.013(5) -0.005(4) 0.008(4) 0.001(4)
C26 0.066(7) 0.039(5) 0.018(5) -0.012(5) 0.016(5) -0.013(5)
C27 0.047(5) 0.061(7) 0.038(7) -0.025(5) 0.005(5) 0.018(5)
C28 0.069(6) 0.036(5) 0.024(6) -0.007(5) 0.008(5) -0.005(5)
C29 0.014(4) 0.031(4) 0.010(4) -0.007(4) 0.001(3) 0.001(4)
C30 0.027(5) 0.019(4) 0.017(5) -0.008(4) -0.009(4) 0.002(4)
C31 0.024(5) 0.030(4) 0.014(5) -0.003(4) 0.000(4) -0.003(4)
C32 0.027(5) 0.031(4) 0.013(4) -0.003(4) -0.002(4) 0.007(4)
C33 0.023(4) 0.019(4) 0.016(4) 0.005(4) 0.001(4) 0.001(4)
C34 0.017(4) 0.024(4) 0.007(4) 0.001(4) 0.001(4) -0.003(4)
C35 0.013(4) 0.021(4) 0.016(4) -0.002(4) -0.006(4) -0.001(4)
C36 0.023(4) 0.022(5) 0.012(4) 0.002(4) -0.009(4) -0.004(4)
C37 0.033(4) 0.016(5) 0.018(4) -0.004(4) 0.007(4) 0.007(4)
C38 0.029(4) 0.027(5) 0.010(5) -0.008(4) -0.005(4) 0.014(4)
C39 0.022(4) 0.032(5) 0.012(4) -0.013(4) 0.000(4) 0.005(4)
C40 0.023(4) 0.031(5) 0.010(4) 0.010(4) 0.004(4) 0.006(4)
C41 0.038(5) 0.025(4) 0.016(5) -0.004(4) 0.004(4) -0.008(4)
C42 0.046(6) 0.026(5) 0.029(5) 0.002(4) -0.015(5) -0.012(4)
C43 0.053(6) 0.021(5) 0.034(6) -0.009(4) -0.004(5) 0.001(5)
C44 0.039(5) 0.038(6) 0.020(5) 0.004(4) -0.003(4) -0.008(5)
C45 0.042(5) 0.030(4) 0.005(4) 0.001(4) -0.006(4) -0.002(4)
C46 0.043(5) 0.050(6) 0.028(6) 0.019(5) -0.019(5) 0.005(5)
C47 0.047(5) 0.055(6) 0.014(5) 0.015(5) 0.007(5) 0.015(5)
C48 0.055(7) 0.042(5) 0.031(6) 0.014(5) -0.002(5) 0.000(5)
C49 0.038(5) 0.027(5) 0.020(5) -0.005(5) 0.006(4) -0.005(5)
C50 0.052(6) 0.051(5) 0.023(6) -0.003(5) 0.017(5) -0.005(5)
C51 0.048(6) 0.057(6) 0.031(6) -0.012(5) 0.024(5) -0.021(5)
C52 0.068(7) 0.044(6) 0.029(5) 0.007(5) 0.015(5) 0.010(5)
C53 0.026(4) 0.031(5) 0.015(5) -0.006(4) -0.005(4) -0.010(4)
C54 0.034(5) 0.038(5) 0.028(6) -0.004(5) 0.002(5) -0.006(5)
C55 0.043(6) 0.026(5) 0.031(5) -0.012(4) -0.012(5) -0.007(4)
C56 0.053(6) 0.026(5) 0.030(5) 0.004(4) -0.004(5) -0.009(5)
C57 0.023(4) 0.034(5) 0.024(5) 0.008(5) -0.002(4) -0.001(4)
C58 0.033(4) 0.033(5) 0.038(6) -0.012(5) 0.004(5) -0.009(5)
C59 0.041(5) 0.043(6) 0.036(6) 0.005(5) -0.013(5) -0.003(5)
C60 0.030(4) 0.035(6) 0.046(7) 0.013(5) 0.004(5) 0.001(4)
C61 0.034(4) 0.046(6) 0.017(5) 0.003(5) 0.011(4) -0.003(5)
C62 0.025(4) 0.050(5) 0.018(5) -0.011(5) 0.012(4) -0.005(5)
C63 0.025(5) 0.039(5) 0.020(5) 0.003(5) -0.007(4) -0.001(4)
C64 0.054(6) 0.042(5) 0.023(5) 0.012(5) 0.016(5) 0.008(5)
C65 0.061(7) 0.040(5) 0.023(5) 0.013(5) 0.008(5) 0.010(5)
C66 0.041(6) 0.049(5) 0.029(6) 0.016(5) 0.002(5) -0.005(5)
C67 0.046(6) 0.056(6) 0.023(6) 0.005(5) 0.013(5) 0.001(5)
C68 0.028(5) 0.055(5) 0.018(5) 0.003(5) 0.003(4) -0.003(5)
C69 0.047(5) 0.068(7) 0.055(8) 0.043(6) 0.024(6) 0.021(6)
C70 0.057(6) 0.034(6) 0.037(5) -0.012(6) -0.007(6) -0.010(5)

loop_
_atom_site_label
_atom_site_type_symbol
_atom_site_fract_x
_atom_site_fract_y
_atom_site_fract_z
_atom_site_U_iso_or_equiv
_atom_site_thermal_displace_type
_atom_site_occupancy
_atom_site_calc_flag
_atom_site_refinement_flags
_atom_site_disorder_group
Rh1 Rh 0.17325(2) 0.18205(5) 0.19841(3) 0.0311(2) Uani 1 d U .
H100 H 0.1713 0.1843 0.1215 0.047 Uiso 1 d . .
Cl1 Cl 0.16020(6) 0.6768(2) -0.05226(10) 0.0538(7) Uani 1 d U .
Cl2 Cl 0.33688(5) 0.3179(2) 0.15785(12) 0.0558(8) Uani 1 d U .
P1 P 0.13069(5) 0.0797(2) 0.18458(9) 0.0211(5) Uani 1 d U .
P2 P 0.16663(5) 0.3279(2) 0.15996(9) 0.0239(5) Uani 1 d U .
O1 O 0.12871(13) 0.0176(4) 0.1266(2) 0.0248(13) Uani 1 d U .
O2 O 0.13078(12) 0.0015(4) 0.2339(2) 0.0213(13) Uani 1 d U .
O3 O 0.09210(12) 0.1109(3) 0.1851(2) 0.0176(12) Uani 1 d U .
O4 O 0.13918(12) 0.3985(4) 0.1819(2) 0.0221(13) Uani 1 d U .
O5 O 0.19644(12) 0.4062(4) 0.1671(2) 0.0261(13) Uani 1 d U .
O6 O 0.15983(12) 0.3340(4) 0.0918(2) 0.0257(13) Uani 1 d U .
O7 O 0.1584(2) 0.2064(5) 0.3236(3) 0.054(2) Uani 1 d U .
O8 O 0.2407(2) 0.0909(7) 0.1943(4) 0.107(4) Uani 1 d U .
C1 C 0.1534(2) -0.0502(6) 0.1192(3) 0.022(2) Uani 1 d U .
C2 C 0.1765(2) -0.0439(6) 0.0780(3) 0.028(2) Uani 1 d U .
C3 C 0.2014(2) -0.1116(6) 0.0796(4) 0.030(2) Uani 1 d U .
H3 H 0.2185(2) -0.1052(6) 0.0538(4) 0.036 Uiso 1 calc R .
C4 C 0.2026(2) -0.1900(6) 0.1178(4) 0.030(2) Uani 1 d U .
C5 C 0.1767(2) -0.1991(6) 0.1522(4) 0.027(2) Uani 1 d U .
H5 H 0.1758(2) -0.2536(6) 0.1762(4) 0.032 Uiso 1 calc R .
C6 C 0.1518(2) -0.1316(5) 0.1536(3) 0.020(2) Uani 1 d U .
C7 C 0.1226(2) -0.1490(6) 0.1885(4) 0.026(2) Uani 1 d U .
C8 C 0.1043(2) -0.2309(6) 0.1779(3) 0.020(2) Uani 1 d U .
H8 H 0.1109(2) -0.2743(6) 0.1495(3) 0.024 Uiso 1 calc R .
C9 C 0.0766(2) -0.2513(6) 0.2081(3) 0.025(2) Uani 1 d U .
C10 C 0.0696(2) -0.1879(6) 0.2512(3) 0.022(2) Uani 1 d U .
H10 H 0.0513(2) -0.2026(6) 0.2735(3) 0.027 Uiso 1 calc R .
C11 C 0.0871(2) -0.1046(6) 0.2644(3) 0.022(2) Uani 1 d U .
C12 C 0.1129(2) -0.0853(5) 0.2294(3) 0.021(2) Uani 1 d U .
C13 C 0.1776(2) 0.0293(6) 0.0276(4) 0.039(2) Uani 1 d U .
C14 C 0.1500(2) 0.1041(6) 0.0262(4) 0.046(2) Uani 1 d U .
H14A H 0.1520(8) 0.1441(26) 0.0602(12) 0.069 Uiso 1 calc R .
H14B H 0.1286(2) 0.0715(6) 0.0249(24) 0.069 Uiso 1 calc R .
H14C H 0.1517(9) 0.1445(26) -0.0075(13) 0.069 Uiso 1 calc R .
C15 C 0.2107(2) 0.0814(7) 0.0292(4) 0.055(3) Uani 1 d U .
H15A H 0.2132(7) 0.1188(35) 0.0642(13) 0.082 Uiso 1 calc R .
H15B H 0.2115(6) 0.1245(34) -0.0035(15) 0.082 Uiso 1 calc R .
H15C H 0.2286(2) 0.0344(8) 0.0278(26) 0.082 Uiso 1 calc R .
C16 C 0.1737(3) -0.0296(7) -0.0266(3) 0.052(3) Uani 1 d U .
H16A H 0.1913(9) -0.0776(29) -0.0274(12) 0.078 Uiso 1 calc R .
H16B H 0.1750(15) 0.0129(9) -0.0594(3) 0.078 Uiso 1 calc R .
H16C H 0.1522(7) -0.0620(34) -0.0278(12) 0.078 Uiso 1 calc R .
C17 C 0.2310(2) -0.2596(6) 0.1209(4) 0.030(2) Uani 1 d DU .
C18A C 0.2631(3) -0.2233(13) 0.0972(8) 0.064(6) Uiso 0.601(15) d PD 1
H181 H 0.2666(15) -0.1563(28) 0.1085(42) 0.096 Uiso 0.601(15) calc PR 1
H182 H 0.2617(11) -0.2277(78) 0.0558(9) 0.096 Uiso 0.601(15) calc PR 1
H183 H 0.2815(5) -0.2625(54) 0.1121(39) 0.096 Uiso 0.601(15) calc PR 1
C19A C 0.2407(4) -0.2860(13) 0.1834(5) 0.063(6) Uiso 0.601(15) d PD 1
H191 H 0.2464(28) -0.2275(16) 0.2046(13) 0.094 Uiso 0.601(15) calc PR 1
H192 H 0.2597(18) -0.3293(66) 0.1842(6) 0.094 Uiso 0.601(15) calc PR 1
H193 H 0.2220(11) -0.3177(76) 0.2006(16) 0.094 Uiso 0.601(15) calc PR 1
C20A C 0.2216(4) -0.3537(10) 0.0915(8) 0.066(7) Uiso 0.601(15) d PD 1
H201 H 0.2408(9) -0.3961(34) 0.0917(45) 0.098 Uiso 0.601(15) calc PR 1
H202 H 0.2140(28) -0.3406(13) 0.0524(17) 0.098 Uiso 0.601(15) calc PR 1
H203 H 0.2039(21) -0.3847(43) 0.1116(31) 0.098 Uiso 0.601(15) calc PR 1
C18B C 0.2617(5) -0.2011(17) 0.1398(13) 0.061(9) Uiso 0.399(15) d PD 2
H184 H 0.2552(7) -0.1478(75) 0.1639(61) 0.091 Uiso 0.399(15) calc PR 2
H185 H 0.2722(25) -0.1756(105) 0.1064(13) 0.091 Uiso 0.399(15) calc PR 2
H186 H 0.2773(19) -0.2426(35) 0.1610(64) 0.091 Uiso 0.399(15) calc PR 2
C19B C 0.2362(6) -0.2989(19) 0.0606(7) 0.058(9) Uiso 0.399(15) d PD 2
H194 H 0.2431(40) -0.2466(30) 0.0362(19) 0.087 Uiso 0.399(15) calc PR 2
H195 H 0.2154(12) -0.3261(108) 0.0451(28) 0.087 Uiso 0.399(15) calc PR 2
H196 H 0.2532(29) -0.3488(85) 0.0624(11) 0.087 Uiso 0.399(15) calc PR 2
C20B C 0.2257(7) -0.3457(16) 0.1600(12) 0.077(11) Uiso 0.399(15) d PD 2
H204 H 0.2254(51) -0.3237(24) 0.1993(15) 0.116 Uiso 0.399(15) calc PR 2
H205 H 0.2437(28) -0.3919(68) 0.1560(64) 0.116 Uiso 0.399(15) calc PR 2
H206 H 0.2046(25) -0.3765(91) 0.1494(58) 0.116 Uiso 0.399(15) calc PR 2
C21 C 0.0536(2) -0.3340(5) 0.1927(4) 0.025(2) Uani 1 d U .
C22 C 0.0671(2) -0.3986(6) 0.1470(4) 0.040(2) Uani 1 d U .
H22A H 0.0697(12) -0.3612(11) 0.1123(8) 0.060 Uiso 1 calc R .
H22B H 0.0517(7) -0.4515(22) 0.1391(16) 0.060 Uiso 1 calc R .
H22C H 0.0885(6) -0.4245(30) 0.1600(10) 0.060 Uiso 1 calc R .
C23 C 0.0489(2) -0.3969(6) 0.2449(4) 0.036(2) Uani 1 d U .
H23A H 0.0345(10) -0.4509(21) 0.2347(6) 0.053 Uiso 1 calc R .
H23B H 0.0390(11) -0.3587(11) 0.2745(8) 0.053 Uiso 1 calc R .
H23C H 0.0704(3) -0.4213(29) 0.2590(13) 0.053 Uiso 1 calc R .
C24 C 0.0204(2) -0.2929(6) 0.1714(4) 0.035(2) Uani 1 d U .
H24A H 0.0123(6) -0.2481(28) 0.1994(10) 0.052 Uiso 1 calc R .
H24B H 0.0046(4) -0.3453(7) 0.1654(21) 0.052 Uiso 1 calc R .
H24C H 0.0232(3) -0.2591(31) 0.1355(11) 0.052 Uiso 1 calc R .
C25 C 0.0760(2) -0.0461(6) 0.3143(3) 0.029(2) Uani 1 d U .
C26 C 0.0733(2) -0.1112(6) 0.3658(3) 0.040(2) Uani 1 d U .
H26A H 0.0584(10) -0.1647(21) 0.3563(7) 0.061 Uiso 1 calc R .
H26B H 0.0645(12) -0.0745(11) 0.3972(8) 0.061 Uiso 1 calc R .
H26C H 0.0951(3) -0.1362(30) 0.3771(14) 0.061 Uiso 1 calc R .
C27 C 0.0411(2) -0.0045(7) 0.3006(4) 0.048(3) Uani 1 d U .
H27A H 0.0421(3) 0.0403(33) 0.2688(17) 0.072 Uiso 1 calc R .
H27B H 0.0334(6) 0.0292(37) 0.3339(9) 0.072 Uiso 1 calc R .
H27C H 0.0259(4) -0.0570(8) 0.2905(25) 0.072 Uiso 1 calc R .
C28 C 0.0988(2) 0.0361(6) 0.3337(4) 0.043(2) Uani 1 d U .
H28A H 0.0913(8) 0.0624(26) 0.3694(12) 0.065 Uiso 1 calc R .
H28B H 0.0983(10) 0.0865(18) 0.3048(11) 0.065 Uiso 1 calc R .
H28C H 0.1213(3) 0.0119(10) 0.3394(22) 0.065 Uiso 1 calc R .
C29 C 0.0800(2) 0.1750(6) 0.1424(3) 0.019(2) Uani 1 d U .
C30 C 0.0633(2) 0.1387(5) 0.0936(3) 0.022(2) Uani 1 d U .
C31 C 0.0576(2) 0.2050(5) 0.0512(3) 0.023(2) Uani 1 d U .
H31 H 0.0481(2) 0.1820(5) 0.0164(3) 0.027 Uiso 1 calc R .
C32 C 0.0645(2) 0.3019(6) 0.0547(3) 0.024(2) Uani 1 d U .
C33 C 0.0763(2) 0.3351(5) 0.1074(3) 0.020(2) Uani 1 d U .
H33 H 0.0789(2) 0.4021(5) 0.1132(3) 0.023 Uiso 1 calc R .
C34 C 0.0844(2) 0.2717(5) 0.1521(3) 0.016(2) Uani 1 d U .
C35 C 0.0915(2) 0.3130(6) 0.2097(3) 0.017(2) Uani 1 d U .
C36 C 0.0690(2) 0.2944(5) 0.2507(3) 0.019(2) Uani 1 d U .
H36 H 0.0521(2) 0.2488(5) 0.2425(3) 0.023 Uiso 1 calc R .
C37 C 0.0701(2) 0.3396(5) 0.3035(3) 0.022(2) Uani 1 d U .
C38 C 0.0959(2) 0.4043(5) 0.3131(3) 0.022(2) Uani 1 d U .
H38 H 0.0973(2) 0.4357(5) 0.3488(3) 0.026 Uiso 1 calc R .
C39 C 0.1195(2) 0.4266(6) 0.2751(3) 0.022(2) Uani 1 d U .
C40 C 0.1166(2) 0.3785(6) 0.2234(3) 0.022(2) Uani 1 d U .
C41 C 0.0477(2) 0.0389(6) 0.0845(4) 0.026(2) Uani 1 d U .
C42 C 0.0467(2) -0.0228(6) 0.1383(4) 0.034(2) Uani 1 d U .
H42A H 0.0369(11) 0.0143(13) 0.1685(7) 0.051 Uiso 1 calc R .
H42B H 0.0692(2) -0.0415(29) 0.1504(12) 0.051 Uiso 1 calc R .
H42C H 0.0335(10) -0.0804(18) 0.1304(7) 0.051 Uiso 1 calc R .
C43 C 0.0647(2) -0.0183(6) 0.0395(4) 0.036(2) Uani 1 d U .
H43A H 0.0640(11) 0.0179(17) 0.0039(7) 0.054 Uiso 1 calc R .
H43B H 0.0534(8) -0.0798(16) 0.0337(16) 0.054 Uiso 1 calc R .
H43C H 0.0877(4) -0.0298(32) 0.0518(10) 0.054 Uiso 1 calc R .
C44 C 0.0112(2) 0.0559(6) 0.0661(3) 0.032(2) Uani 1 d U .
H44A H 0.0099(2) 0.0889(33) 0.0295(11) 0.049 Uiso 1 calc R .
H44B H 0.0007(4) 0.0954(31) 0.0945(11) 0.049 Uiso 1 calc R .
H44C H -0.0002(3) -0.0060(6) 0.0627(21) 0.049 Uiso 1 calc R .
C45 C 0.0567(2) 0.3666(6) 0.0033(3) 0.026(2) Uani 1 d U .
C46 C 0.0243(2) 0.3405(6) -0.0262(4) 0.041(2) Uani 1 d U .
H46A H 0.0067(3) 0.3429(38) 0.0010(7) 0.061 Uiso 1 calc R .
H46B H 0.0257(5) 0.2755(17) -0.0418(20) 0.061 Uiso 1 calc R .
H46C H 0.0193(7) 0.3860(25) -0.0570(15) 0.061 Uiso 1 calc R .
C47 C 0.0849(2) 0.3528(6) -0.0376(3) 0.039(2) Uani 1 d U .
H47A H 0.1061(2) 0.3634(36) -0.0172(6) 0.058 Uiso 1 calc R .
H47B H 0.0823(7) 0.3988(25) -0.0688(12) 0.058 Uiso 1 calc R .
H47C H 0.0841(8) 0.2874(13) -0.0527(17) 0.058 Uiso 1 calc R .
C48 C 0.0549(2) 0.4709(6) 0.0199(4) 0.043(2) Uani 1 d U .
H48A H 0.0757(5) 0.4900(12) 0.0392(21) 0.064 Uiso 1 calc R .
H48B H 0.0368(9) 0.4802(9) 0.0454(18) 0.064 Uiso 1 calc R .
H48C H 0.0511(13) 0.5102(7) -0.0141(4) 0.064 Uiso 1 calc R .
C49 C 0.0444(2) 0.3262(6) 0.3484(3) 0.028(2) Uani 1 d U .
C50 C 0.0286(2) 0.4232(6) 0.3599(4) 0.041(2) Uani 1 d U .
H50A H 0.0153(11) 0.4435(19) 0.3265(9) 0.062 Uiso 1 calc R .
H50B H 0.0458(2) 0.4707(11) 0.3683(23) 0.062 Uiso 1 calc R .
H50C H 0.0144(11) 0.4175(11) 0.3923(15) 0.062 Uiso 1 calc R .
C51 C 0.0167(2) 0.2583(7) 0.3294(4) 0.045(2) Uani 1 d U .
H51A H 0.0256(3) 0.1934(10) 0.3256(23) 0.067 Uiso 1 calc R .
H51B H 0.0071(9) 0.2797(23) 0.2928(12) 0.067 Uiso 1 calc R .
H51C H -0.0003(7) 0.2583(31) 0.3575(12) 0.067 Uiso 1 calc R .
C52 C 0.0606(2) 0.2895(6) 0.4031(4) 0.047(3) Uani 1 d U .
H52A H 0.0787(9) 0.3324(23) 0.4150(13) 0.070 Uiso 1 calc R .
H52B H 0.0692(12) 0.2248(17) 0.3972(7) 0.070 Uiso 1 calc R .
H52C H 0.0443(4) 0.2877(38) 0.4325(7) 0.070 Uiso 1 calc R .
C53 C 0.1472(2) 0.4999(6) 0.2907(3) 0.024(2) Uani 1 d U .
C54 C 0.1795(2) 0.4464(6) 0.3040(4) 0.034(2) Uani 1 d U .
H54A H 0.1859(7) 0.4112(30) 0.2703(7) 0.050 Uiso 1 calc R .
H54B H 0.1765(4) 0.4013(26) 0.3351(15) 0.050 Uiso 1 calc R .
H54C H 0.1968(4) 0.4926(7) 0.3150(21) 0.050 Uiso 1 calc R .
C55 C 0.1382(2) 0.5566(6) 0.3436(4) 0.034(2) Uani 1 d U .
H55A H 0.1556(6) 0.6031(24) 0.3531(12) 0.051 Uiso 1 calc R .
H55B H 0.1359(12) 0.5123(7) 0.3754(6) 0.051 Uiso 1 calc R .
H55C H 0.1173(6) 0.5905(28) 0.3361(8) 0.051 Uiso 1 calc R .
C56 C 0.1521(2) 0.5739(6) 0.2448(4) 0.037(2) Uani 1 d U .
H56A H 0.1614(12) 0.5428(9) 0.2119(9) 0.055 Uiso 1 calc R .
H56B H 0.1672(10) 0.6238(20) 0.2592(8) 0.055 Uiso 1 calc R .
H56C H 0.1308(3) 0.6030(26) 0.2336(15) 0.055 Uiso 1 calc R .
C57 C 0.2296(2) 0.3820(6) 0.1636(4) 0.027(2) Uani 1 d U .
C58 C 0.2511(2) 0.4241(6) 0.2017(4) 0.035(2) Uani 1 d U .
H58 H 0.2432(2) 0.4662(6) 0.2297(4) 0.041 Uiso 1 calc R .
C59 C 0.2841(2) 0.4058(7) 0.1996(4) 0.040(2) Uani 1 d U .
H59 H 0.2992(2) 0.4364(7) 0.2256(4) 0.049 Uiso 1 calc R .
C60 C 0.2954(2) 0.3431(6) 0.1599(4) 0.037(2) Uani 1 d U .
C61 C 0.2738(2) 0.3001(6) 0.1214(4) 0.032(2) Uani 1 d U .
H61 H 0.2816(2) 0.2567(6) 0.0940(4) 0.038 Uiso 1 calc R .
C62 C 0.2403(2) 0.3212(7) 0.1231(3) 0.031(2) Uani 1 d U .
H62 H 0.2250(2) 0.2935(7) 0.0962(3) 0.037 Uiso 1 calc R .
C63 C 0.1605(2) 0.4194(6) 0.0598(4) 0.028(2) Uani 1 d U .
C64 C 0.1432(2) 0.4994(6) 0.0741(4) 0.040(2) Uani 1 d U .
H64 H 0.1312(2) 0.5007(6) 0.1078(4) 0.048 Uiso 1 calc R .
C65 C 0.1435(2) 0.5782(7) 0.0386(4) 0.041(2) Uani 1 d U .
H65 H 0.1311(2) 0.6336(7) 0.0475(4) 0.049 Uiso 1 calc R .
C66 C 0.1611(2) 0.5771(7) -0.0085(4) 0.040(2) Uani 1 d U .
C67 C 0.1792(2) 0.4975(7) -0.0220(4) 0.041(2) Uani 1 d U .
H67 H 0.1918(2) 0.4975(7) -0.0550(4) 0.050 Uiso 1 calc R .
C68 C 0.1790(2) 0.4170(7) 0.0129(4) 0.033(2) Uani 1 d U .
H68 H 0.1915(2) 0.3616(7) 0.0042(4) 0.040 Uiso 1 calc R .
C69 C 0.2152(3) 0.1255(8) 0.1989(4) 0.056(3) Uani 1 d U .
C70 C 0.1635(2) 0.2004(7) 0.2772(4) 0.043(2) Uani 1 d U .

loop_
_atom_type_symbol
_atom_type_description
_atom_type_scat_dispersion_real
_atom_type_scat_dispersion_imag
_atom_type_scat_source
C C 0.0033 0.0016 'International Tables Vol C Tables 4.2.6.8 and 6.1.1.4'
H H 0.0000 0.0000 'International Tables Vol C Tables 4.2.6.8 and 6.1.1.4'
Cl Cl 0.1484 0.1585 'International Tables Vol C Tables 4.2.6.8 and 6.1.1.4'
O O 0.0106 0.0060 'International Tables Vol C Tables 4.2.6.8 and 6.1.1.4'
P P 0.1023 0.0942 'International Tables Vol C Tables 4.2.6.8 and 6.1.1.4'
Rh Rh -1.1178 0.9187 'International Tables Vol C Tables 4.2.6.8 and 6.1.1.4'

loop_
_geom_angle_atom_site_label_1
_geom_angle_atom_site_label_2
_geom_angle_atom_site_label_3
_geom_angle
C69 Rh1 C70 105.8(4)
C69 Rh1 P2 118.5(3)
C70 Rh1 P2 104.1(3)
C69 Rh1 P1 115.2(3)
C70 Rh1 P1 92.1(3)
P2 Rh1 P1 115.94(8)
O2 P1 O1 104.5(3)
O2 P1 O3 98.6(3)
O1 P1 O3 97.8(3)
O2 P1 Rh1 110.4(2)
O1 P1 Rh1 118.1(2)
O3 P1 Rh1 124.3(2)
O4 P2 O6 101.5(3)
O4 P2 O5 94.5(3)
O6 P2 O5 99.3(3)
O4 P2 Rh1 120.2(2)
O6 P2 Rh1 117.6(2)
O5 P2 Rh1 119.3(2)
C1 O1 P1 117.3(5)
C12 O2 P1 122.9(5)
C29 O3 P1 117.8(4)
C40 O4 P2 126.5(5)
C57 O5 P2 123.0(5)
C63 O6 P2 124.7(5)
C2 C1 O1 124.0(8)
C2 C1 C6 120.7(8)
O1 C1 C6 115.1(7)
C3 C2 C1 117.0(8)
C3 C2 C13 114.9(8)
C1 C2 C13 128.1(8)
C2 C3 C4 123.4(8)
C5 C4 C3 116.5(8)
C5 C4 C17 121.3(8)
C3 C4 C17 122.3(7)
C4 C5 C6 122.3(8)
C5 C6 C1 119.0(8)
C5 C6 C7 120.1(7)
C1 C6 C7 120.7(7)
C8 C7 C12 119.4(8)
C8 C7 C6 117.9(8)
C12 C7 C6 122.7(7)
C7 C8 C9 121.2(8)
C10 C9 C8 116.3(8)
C10 C9 C21 121.2(7)
C8 C9 C21 122.3(8)
C9 C10 C11 125.3(8)
C10 C11 C12 114.8(8)
C10 C11 C25 117.3(7)
C12 C11 C25 127.9(8)
C7 C12 C11 122.5(8)
C7 C12 O2 116.2(7)
C11 C12 O2 121.3(7)
C16 C13 C15 109.7(8)
C16 C13 C14 107.3(8)
C15 C13 C14 108.6(8)
C16 C13 C2 106.5(7)
C15 C13 C2 110.1(8)
C14 C13 C2 114.6(8)
C4 C17 C20A 110.7(9)
C4 C17 C18A 115.6(9)
C20A C17 C18A 108.6(11)
C4 C17 C20B 114.0(13)
C4 C17 C18B 106.5(12)
C20B C17 C18B 111.9(16)
C4 C17 C19B 108.3(11)
C20B C17 C19B 107.7(16)
C18B C17 C19B 108.3(15)
C4 C17 C19A 111.2(9)
C20A C17 C19A 106.1(11)
C18A C17 C19A 104.0(11)
C9 C21 C22 112.6(7)
C9 C21 C24 108.5(7)
C22 C21 C24 108.9(7)
C9 C21 C23 109.7(7)
C22 C21 C23 107.1(7)
C24 C21 C23 110.0(7)
C11 C25 C26 109.5(7)
C11 C25 C28 116.2(7)
C26 C25 C28 105.6(7)
C11 C25 C27 109.6(7)
C26 C25 C27 107.0(7)
C28 C25 C27 108.5(7)
C34 C29 C30 122.9(7)
C34 C29 O3 117.4(6)
C30 C29 O3 119.7(7)
C31 C30 C29 114.6(7)
C31 C30 C41 116.7(7)
C29 C30 C41 128.4(8)
C30 C31 C32 126.0(8)
C31 C32 C33 115.9(8)
C31 C32 C45 119.6(7)
C33 C32 C45 124.3(7)
C32 C33 C34 121.6(7)
C29 C34 C33 117.7(7)
C29 C34 C35 123.2(7)
C33 C34 C35 118.2(7)
C36 C35 C40 117.2(7)
C36 C35 C34 117.2(7)
C40 C35 C34 125.1(7)
C35 C36 C37 123.0(7)
C38 C37 C36 115.5(7)
C38 C37 C49 119.9(7)
C36 C37 C49 124.6(7)
C39 C38 C37 125.5(8)
C38 C39 C40 115.3(7)
C38 C39 C53 120.7(7)
C40 C39 C53 124.1(7)
C39 C40 C35 123.5(7)
C39 C40 O4 119.0(7)
C35 C40 O4 117.5(7)
C43 C41 C42 108.3(7)
C43 C41 C30 112.1(7)
C42 C41 C30 114.5(7)
C43 C41 C44 110.0(7)
C42 C41 C44 105.0(7)
C30 C41 C44 106.7(7)
C46 C45 C48 107.6(7)
C46 C45 C32 111.8(7)
C48 C45 C32 111.8(7)
C46 C45 C47 109.7(7)
C48 C45 C47 109.2(7)
C32 C45 C47 106.8(7)
C52 C49 C51 109.4(8)
C52 C49 C50 108.5(7)
C51 C49 C50 107.1(7)
C52 C49 C37 110.3(7)
C51 C49 C37 112.9(7)
C50 C49 C37 108.6(7)
C56 C53 C54 109.9(7)
C56 C53 C55 106.0(7)
C54 C53 C55 108.4(7)
C56 C53 C39 113.1(7)
C54 C53 C39 109.5(7)
C55 C53 C39 109.8(7)
C58 C57 C62 121.3(8)
C58 C57 O5 116.8(8)
C62 C57 O5 121.9(8)
C57 C58 C59 119.8(9)
C58 C59 C60 120.0(9)
C59 C60 C61 120.4(8)
C59 C60 Cl2 120.3(8)
C61 C60 Cl2 119.3(7)
C60 C61 C62 119.0(8)
C57 C62 C61 119.5(8)
C68 C63 C64 121.8(9)
C68 C63 O6 116.1(8)
C64 C63 O6 122.1(8)
C63 C64 C65 118.7(9)
C66 C65 C64 120.7(9)
C65 C66 C67 120.6(9)
C65 C66 Cl1 119.0(8)
C67 C66 Cl1 120.4(8)
C66 C67 C68 119.7(9)
C63 C68 C67 118.6(9)
O8 C69 Rh1 174.2(10)
O7 C70 Rh1 176.4(9)

loop_
_geom_bond_atom_site_label_1
_geom_bond_atom_site_label_2
_geom_bond_distance
Rh1 C69 1.878(10)
Rh1 C70 1.938(11)
Rh1 P2 2.239(2)
Rh1 P1 2.255(2)
Cl1 C66 1.734(9)
Cl2 C60 1.724(9)
P1 O2 1.597(5)
P1 O1 1.620(5)
P1 O3 1.628(5)
P2 O4 1.592(5)
P2 O6 1.625(5)
P2 O5 1.634(5)
O1 C1 1.395(9)
O2 C12 1.414(9)
O3 C29 1.420(9)
O4 C40 1.398(9)
O5 C57 1.395(9)
O6 C63 1.412(9)
O7 C70 1.128(10)
O8 C69 1.152(10)
C1 C2 1.384(11)
C1 C6 1.399(10)
C2 C3 1.381(11)
C2 C13 1.571(11)
C3 C4 1.417(11)
C4 C5 1.361(10)
C4 C17 1.508(11)
C5 C6 1.384(10)
C6 C7 1.492(11)
C7 C8 1.379(10)
C7 C12 1.383(11)
C8 C9 1.389(10)
C9 C10 1.387(10)
C9 C21 1.519(10)
C10 C11 1.389(10)
C11 C12 1.390(11)
C11 C25 1.518(11)
C13 C16 1.526(12)
C13 C15 1.528(12)
C13 C14 1.530(11)
C17 C20A 1.526(9)
C17 C18A 1.527(9)
C17 C20B 1.535(10)
C17 C18B 1.541(10)
C17 C19B 1.551(10)
C17 C19A 1.555(9)
C21 C22 1.525(10)
C21 C24 1.531(10)
C21 C23 1.533(11)
C25 C26 1.527(11)
C25 C28 1.530(11)
C25 C27 1.554(11)
C29 C34 1.377(10)
C29 C30 1.408(10)
C30 C31 1.376(10)
C30 C41 1.540(10)
C31 C32 1.381(10)
C32 C33 1.395(10)
C32 C45 1.534(10)
C33 C34 1.407(10)
C34 C35 1.495(10)
C35 C36 1.384(10)
C35 C40 1.397(10)
C36 C37 1.400(10)
C37 C38 1.395(10)
C37 C49 1.531(11)
C38 C39 1.378(10)
C39 C40 1.395(10)
C39 C53 1.551(10)
C41 C43 1.519(11)
C41 C42 1.538(11)
C41 C44 1.548(11)
C45 C46 1.510(11)
C45 C48 1.509(11)
C45 C47 1.541(11)
C49 C52 1.516(11)
C49 C51 1.521(11)
C49 C50 1.527(11)
C53 C56 1.518(11)
C53 C54 1.530(11)
C53 C55 1.536(11)
C57 C58 1.362(11)
C57 C62 1.363(11)
C58 C59 1.368(11)
C59 C60 1.376(12)
C60 C61 1.377(11)
C61 C62 1.395(10)
C63 C68 1.367(11)
C63 C64 1.370(11)
C64 C65 1.383(11)
C65 C66 1.351(12)
C66 C67 1.376(12)
C67 C68 1.393(12)
